data_1556306
loop_
_publ_author_name
'Smit, Theo M.'
'Tomov, Atanas K.'
'Britovsek, George J. P.'
'Gibson, Vernon C.'
'White, Andrew J. P.'
'Williams, David J.'

_publ_section_title
;
 The effect of imine-carbon substituents in bis(imino)pyridine-based
 ethylene polymerisation catalysts across the transition series
;
_journal_issue 3
_journal_name_full 'Catalysis Science &amp; Technology'
_journal_page_first 643
_journal_paper_doi 10.1039/c2cy00448h
_journal_volume 2
_journal_year 2012
_chemical_formula_moiety 'C43 H47 Cl2 Co N3 O2, 1.25(C H2 Cl2)'
_chemical_formula_sum 'C44.25 H49.5 Cl4.5 Co N3 O2'
_chemical_formula_weight 873.82
_space_group_IT_number 14
_space_group_name_Hall '-P 2ybc'
_space_group_name_H-M_alt 'P 1 21/c 1'
_symmetry_cell_setting monoclinic
_symmetry_space_group_name_H-M 'P 1 21/c 1'
_atom_sites_solution_hydrogens geom
_atom_sites_solution_primary direct
_atom_sites_solution_secondary difmap
_audit_creation_method SHELXL-97
_cell_angle_alpha 90.00
_cell_angle_beta 90.931(4)
_cell_angle_gamma 90.00
_cell_formula_units_Z 4
_cell_length_a 12.8687(6)
_cell_length_b 19.6515(16)
_cell_length_c 18.0924(9)
_cell_measurement_reflns_used 28
_cell_measurement_temperature 183
_cell_measurement_theta_max 24.95
_cell_measurement_theta_min 10.80
_cell_volume 4574.8(5)
_computing_cell_refinement 'Bruker XSCANS'
_computing_data_collection 'Bruker XSCANS'
_computing_data_reduction 'Bruker SHELXTL'
_computing_molecular_graphics 'Bruker SHELXTL'
_computing_publication_material 'Bruker SHELXTL'
_computing_structure_refinement 'SHELXL-97 (Sheldrick, 1997)'
_computing_structure_solution 'SHELXS-97 (Sheldrick, 1990)'
_diffrn_ambient_temperature 183
_diffrn_measured_fraction_theta_full 0.929
_diffrn_measured_fraction_theta_max 0.929
_diffrn_measurement_device_type 'Siemens P4'
_diffrn_measurement_method '\w scans'
_diffrn_radiation_monochromator graphite
_diffrn_radiation_source 'fine-focus sealed tube'
_diffrn_radiation_type CuK\a
_diffrn_radiation_wavelength 1.54178
_diffrn_reflns_av_R_equivalents 0.0431
_diffrn_reflns_av_sigmaI/netI 0.0754
_diffrn_reflns_limit_h_max 4
_diffrn_reflns_limit_h_min -14
_diffrn_reflns_limit_k_max 4
_diffrn_reflns_limit_k_min -22
_diffrn_reflns_limit_l_max 19
_diffrn_reflns_limit_l_min -20
_diffrn_reflns_number 6635
_diffrn_reflns_theta_full 59.99
_diffrn_reflns_theta_max 59.99
_diffrn_reflns_theta_min 3.43
_diffrn_standards_interval_count 47
_diffrn_standards_number 3
_exptl_absorpt_coefficient_mu 5.650
_exptl_absorpt_correction_T_max 0.7983
_exptl_absorpt_correction_T_min 0.1975
_exptl_absorpt_correction_type psi-scan
_exptl_absorpt_process_details 'Bruker XPREP ver 5.1 (1997)'
_exptl_crystal_colour Orange
_exptl_crystal_density_diffrn 1.269
_exptl_crystal_density_method 'not measured'
_exptl_crystal_description 'platy prisms'
_exptl_crystal_F_000 1822
_exptl_crystal_size_max 0.40
_exptl_crystal_size_mid 0.37
_exptl_crystal_size_min 0.07
_refine_diff_density_max 0.646
_refine_diff_density_min -0.394
_refine_diff_density_rms 0.061
_refine_ls_extinction_coef 0.00053(9)
_refine_ls_extinction_expression Fc^*^=kFc[1+0.001xFc^2^\l^3^/sin(2\q)]^-1/4^
_refine_ls_extinction_method SHELXL
_refine_ls_goodness_of_fit_ref 1.008
_refine_ls_hydrogen_treatment constr
_refine_ls_matrix_type full
_refine_ls_number_parameters 527
_refine_ls_number_reflns 6320
_refine_ls_number_restraints 51
_refine_ls_restrained_S_all 1.015
_refine_ls_R_factor_all 0.1060
_refine_ls_R_factor_gt 0.0615
_refine_ls_shift/su_max 0.001
_refine_ls_shift/su_mean 0.000
_refine_ls_structure_factor_coef Fsqd
_refine_ls_weighting_details 'calc w=1/[\s^2^(Fo^2^)+(0.0846P)^2^+0.0000P] where P=(Fo^2^+2Fc^2^)/3'
_refine_ls_weighting_scheme calc
_refine_ls_wR_factor_gt 0.1421
_refine_ls_wR_factor_ref 0.1587
_reflns_number_gt 4184
_reflns_number_total 6320
_reflns_threshold_expression >2sigma(I)
_cod_data_source_file c2cy00448h.txt
_cod_data_source_block '[Co(5)Cl2]'
_cod_depositor_comments
;
The following automatic conversions were performed:

data item '_symmetry_cell_setting' value 'Monoclinic' was changed to
'monoclinic' in accordance with the
/home/saulius/struct/COD-crude-data/automatic-downloads/DataCite-retrospective/RSC/depositions/lib/dictionaries/cif_core.dic
dictionary named 'cif_core.dic' version 2.4.2 last updated on
2011-04-26.

Automatic conversion script
Id: cif_fix_values 6909 2019-04-08 15:41:33Z antanas 
;
_cod_original_sg_symbol_H-M P2(1)/c
_cod_original_formula_sum 'C44.25 H49.50 Cl4.50 Co N3 O2'
_cod_database_code 1556306

loop_
_symmetry_equiv_pos_as_xyz
'x, y, z'
'-x, y+1/2, -z+1/2'
'-x, -y, -z'
'x, -y-1/2, z-1/2'

loop_
_atom_site_label
_atom_site_type_symbol
_atom_site_fract_x
_atom_site_fract_y
_atom_site_fract_z
_atom_site_U_iso_or_equiv
_atom_site_adp_type
_atom_site_occupancy
_atom_site_symmetry_multiplicity
_atom_site_calc_flag
_atom_site_refinement_flags
_atom_site_disorder_assembly
_atom_site_disorder_group
Co Co 0.65745(5) 0.15696(4) 0.70720(4) 0.0330(2) Uani 1 1 d . . .
Cl1 Cl 0.54146(9) 0.07317(7) 0.67412(8) 0.0495(3) Uani 1 1 d . . .
Cl2 Cl 0.70528(11) 0.15944(9) 0.82618(7) 0.0598(4) Uani 1 1 d . . .
N1 N 0.6619(3) 0.1848(2) 0.5982(2) 0.0360(9) Uani 1 1 d . . .
C2 C 0.5975(4) 0.2321(3) 0.5723(3) 0.0400(11) Uani 1 1 d . . .
C3 C 0.5954(5) 0.2508(3) 0.4982(3) 0.0513(13) Uani 1 1 d . . .
H3A H 0.5496 0.2852 0.4802 0.062 Uiso 1 1 calc R . .
C4 C 0.6631(5) 0.2174(3) 0.4513(3) 0.0502(13) Uani 1 1 d . . .
H4A H 0.6636 0.2284 0.4002 0.060 Uiso 1 1 calc R . .
C5 C 0.7289(4) 0.1685(3) 0.4788(3) 0.0434(11) Uani 1 1 d . . .
H5A H 0.7757 0.1458 0.4470 0.052 Uiso 1 1 calc R . .
C6 C 0.7270(3) 0.1524(3) 0.5534(3) 0.0374(10) Uani 1 1 d . . .
C7 C 0.5402(4) 0.2654(3) 0.6329(3) 0.0433(12) Uani 1 1 d . . .
N7 N 0.5680(3) 0.2520(2) 0.6992(2) 0.0367(9) Uani 1 1 d . . .
O8 O 0.4708(3) 0.3160(2) 0.6159(2) 0.0596(11) Uani 1 1 d . . .
C9 C 0.7985(3) 0.1068(2) 0.5950(3) 0.0353(10) Uani 1 1 d . . .
N9 N 0.8020(3) 0.1132(2) 0.6656(2) 0.0362(9) Uani 1 1 d . . .
O10 O 0.8643(3) 0.0657(2) 0.55833(19) 0.0460(9) Uani 1 1 d . . .
C11 C 0.5285(3) 0.2927(3) 0.7592(3) 0.0400(11) Uani 1 1 d . . .
C12 C 0.4518(4) 0.2656(3) 0.8043(3) 0.0442(12) Uani 1 1 d . . .
C13 C 0.4223(4) 0.3051(3) 0.8648(3) 0.0507(13) Uani 1 1 d . . .
H13A H 0.3715 0.2881 0.8975 0.061 Uiso 1 1 calc R . .
C14 C 0.4656(4) 0.3681(3) 0.8777(3) 0.0536(14) Uani 1 1 d . . .
H14A H 0.4440 0.3942 0.9189 0.064 Uiso 1 1 calc R . .
C15 C 0.5397(4) 0.3936(3) 0.8316(3) 0.0505(13) Uani 1 1 d . . .
H15A H 0.5684 0.4373 0.8414 0.061 Uiso 1 1 calc R . .
C16 C 0.5735(4) 0.3571(3) 0.7710(3) 0.0459(12) Uani 1 1 d . . .
C17 C 0.3994(4) 0.1987(3) 0.7882(3) 0.0518(13) Uani 1 1 d . . .
H17A H 0.4329 0.1784 0.7438 0.062 Uiso 1 1 calc R . .
C18 C 0.4138(5) 0.1488(3) 0.8522(4) 0.0709(18) Uani 1 1 d . . .
H18A H 0.4882 0.1426 0.8628 0.106 Uiso 1 1 calc R . .
H18B H 0.3827 0.1049 0.8388 0.106 Uiso 1 1 calc R . .
H18C H 0.3799 0.1669 0.8962 0.106 Uiso 1 1 calc R . .
C19 C 0.2854(5) 0.2093(4) 0.7697(4) 0.0716(19) Uani 1 1 d . . .
H19A H 0.2525 0.1652 0.7595 0.107 Uiso 1 1 calc R . .
H19B H 0.2785 0.2386 0.7260 0.107 Uiso 1 1 calc R . .
H19C H 0.2513 0.2310 0.8116 0.107 Uiso 1 1 calc R . .
C20 C 0.6592(4) 0.3847(3) 0.7227(3) 0.0498(13) Uani 1 1 d . . .
H20A H 0.6556 0.3601 0.6743 0.060 Uiso 1 1 calc R . .
C21 C 0.6489(7) 0.4601(3) 0.7072(5) 0.080(2) Uani 1 1 d . . .
H21A H 0.5818 0.4691 0.6827 0.120 Uiso 1 1 calc R . .
H21B H 0.7052 0.4747 0.6750 0.120 Uiso 1 1 calc R . .
H21C H 0.6530 0.4854 0.7538 0.120 Uiso 1 1 calc R . .
C22 C 0.7647(6) 0.3703(5) 0.7580(6) 0.102(3) Uani 1 1 d . . .
H22A H 0.7721 0.3212 0.7665 0.153 Uiso 1 1 calc R . .
H22B H 0.7706 0.3944 0.8053 0.153 Uiso 1 1 calc R . .
H22C H 0.8195 0.3859 0.7251 0.153 Uiso 1 1 calc R . .
C23 C 0.8802(3) 0.0813(3) 0.7123(3) 0.0374(11) Uani 1 1 d . . .
C24 C 0.9529(4) 0.1257(3) 0.7437(3) 0.0448(12) Uani 1 1 d . . .
C25 C 1.0286(4) 0.0981(3) 0.7908(3) 0.0518(14) Uani 1 1 d . . .
H25A H 1.0803 0.1269 0.8121 0.062 Uiso 1 1 calc R . .
C26 C 1.0292(4) 0.0298(3) 0.8069(3) 0.0552(14) Uani 1 1 d . . .
H26A H 1.0819 0.0116 0.8385 0.066 Uiso 1 1 calc R . .
C27 C 0.9544(4) -0.0123(3) 0.7776(3) 0.0559(14) Uani 1 1 d . . .
H27A H 0.9552 -0.0592 0.7902 0.067 Uiso 1 1 calc R . .
C28 C 0.8770(4) 0.0122(3) 0.7295(3) 0.0439(12) Uani 1 1 d . . .
C29 C 0.9526(4) 0.2008(3) 0.7253(4) 0.0569(15) Uani 1 1 d . . .
H29A H 0.8794 0.2131 0.7118 0.068 Uiso 1 1 calc R . .
C30 C 0.9843(5) 0.2457(4) 0.7902(5) 0.079(2) Uani 1 1 d . . .
H30A H 0.9416 0.2346 0.8329 0.118 Uiso 1 1 calc R . .
H30B H 0.9740 0.2935 0.7769 0.118 Uiso 1 1 calc R . .
H30C H 1.0577 0.2378 0.8028 0.118 Uiso 1 1 calc R . .
C31 C 1.0189(6) 0.2148(4) 0.6565(5) 0.082(2) Uani 1 1 d . . .
H31A H 0.9962 0.1849 0.6160 0.123 Uiso 1 1 calc R . .
H31B H 1.0922 0.2061 0.6684 0.123 Uiso 1 1 calc R . .
H31C H 1.0102 0.2624 0.6414 0.123 Uiso 1 1 calc R . .
C32 C 0.7911(4) -0.0355(3) 0.7020(3) 0.0471(12) Uani 1 1 d . . .
H32A H 0.7439 -0.0089 0.6684 0.056 Uiso 1 1 calc R . .
C33 C 0.8352(5) -0.0950(3) 0.6576(4) 0.0631(16) Uani 1 1 d . . .
H33A H 0.7783 -0.1244 0.6406 0.095 Uiso 1 1 calc R . .
H33B H 0.8833 -0.1212 0.6890 0.095 Uiso 1 1 calc R . .
H33C H 0.8724 -0.0773 0.6148 0.095 Uiso 1 1 calc R . .
C34 C 0.7271(5) -0.0601(4) 0.7672(4) 0.0650(17) Uani 1 1 d . . .
H34A H 0.7000 -0.0208 0.7940 0.098 Uiso 1 1 calc R . .
H34B H 0.7713 -0.0874 0.8005 0.098 Uiso 1 1 calc R . .
H34C H 0.6691 -0.0881 0.7488 0.098 Uiso 1 1 calc R . .
C35 C 0.3460(4) 0.2325(3) 0.5684(3) 0.0562(15) Uani 1 1 d . . .
H35A H 0.3866 0.1956 0.5868 0.067 Uiso 1 1 calc R . .
C36 C 0.2525(5) 0.2209(4) 0.5315(4) 0.0702(18) Uani 1 1 d . . .
H36A H 0.2291 0.1755 0.5245 0.084 Uiso 1 1 calc R . .
C37 C 0.1931(5) 0.2735(6) 0.5051(5) 0.091(3) Uani 1 1 d . . .
H37A H 0.1293 0.2649 0.4797 0.110 Uiso 1 1 calc R . .
C38 C 0.2276(6) 0.3398(6) 0.5161(5) 0.096(3) Uani 1 1 d . . .
H38A H 0.1862 0.3765 0.4983 0.116 Uiso 1 1 calc R . .
C39 C 0.3220(5) 0.3539(4) 0.5528(4) 0.0703(19) Uani 1 1 d . . .
H39A H 0.3457 0.3992 0.5602 0.084 Uiso 1 1 calc R . .
C40 C 0.3788(4) 0.2983(3) 0.5777(3) 0.0526(15) Uani 1 1 d . . .
C41 C 0.7203(4) 0.0022(3) 0.5030(3) 0.0453(12) Uani 1 1 d . . .
H41A H 0.6780 0.0119 0.5442 0.054 Uiso 1 1 calc R . .
C42 C 0.6823(5) -0.0366(3) 0.4440(3) 0.0590(15) Uani 1 1 d . . .
H42A H 0.6123 -0.0519 0.4438 0.071 Uiso 1 1 calc R . .
C43 C 0.7458(6) -0.0527(3) 0.3858(4) 0.0676(17) Uani 1 1 d . . .
H43A H 0.7198 -0.0799 0.3462 0.081 Uiso 1 1 calc R . .
C44 C 0.8471(7) -0.0295(4) 0.3850(3) 0.070(2) Uani 1 1 d . . .
H44A H 0.8903 -0.0409 0.3448 0.084 Uiso 1 1 calc R . .
C45 C 0.8861(5) 0.0103(3) 0.4423(3) 0.0542(14) Uani 1 1 d . . .
H45A H 0.9556 0.0266 0.4420 0.065 Uiso 1 1 calc R . .
C46 C 0.8202(4) 0.0257(3) 0.5001(3) 0.0438(12) Uani 1 1 d . . .
C50 C 0.8502(16) 0.4115(11) 0.4624(9) 0.100(7) Uani 0.513(4) 1 d PDU A 1
H50A H 0.8158 0.3916 0.4180 0.120 Uiso 0.513(4) 1 calc PR A 1
H50B H 0.9014 0.4454 0.4453 0.120 Uiso 0.513(4) 1 calc PR A 1
Cl3 Cl 0.9151(9) 0.3480(7) 0.5092(6) 0.204(5) Uani 0.513(4) 1 d PD A 1
Cl4 Cl 0.7580(9) 0.4527(6) 0.5138(5) 0.206(5) Uani 0.513(4) 1 d PDU A 1
C50' C 0.883(4) 0.3954(10) 0.4767(16) 0.128(9) Uiso 0.360(8) 1 d PDU B 2
H50C H 0.8275 0.3909 0.4381 0.154 Uiso 0.360(8) 1 calc PR B 2
H50D H 0.9481 0.3796 0.4545 0.154 Uiso 0.360(8) 1 calc PR B 2
Cl3' Cl 0.8534(15) 0.3405(9) 0.5463(10) 0.209(7) Uiso 0.360(8) 1 d PD B 2
Cl4' Cl 0.8966(12) 0.4809(7) 0.4955(8) 0.190(6) Uiso 0.360(8) 1 d PD B 2
C50" C 0.866(5) 0.425(5) 0.455(4) 0.092(11) Uiso 0.127(8) 1 d PDU C 3
H50E H 0.8861 0.4380 0.4041 0.110 Uiso 0.127(8) 1 calc PR C 3
H50F H 0.8287 0.3813 0.4520 0.110 Uiso 0.127(8) 1 calc PR C 3
Cl3" Cl 0.975(2) 0.4167(15) 0.5093(15) 0.133(10) Uiso 0.127(8) 1 d PD C 3
Cl4" Cl 0.784(3) 0.486(3) 0.488(3) 0.217(12) Uiso 0.127(8) 1 d PDU C 3
C60 C 0.490(2) 0.4983(16) 0.4704(13) 0.088(9) Uiso 0.25 1 d PD D -4
H60A H 0.5222 0.5306 0.4355 0.105 Uiso 0.25 1 calc PR D -4
H60B H 0.4418 0.4690 0.4418 0.105 Uiso 0.25 1 calc PR D -4
Cl5 Cl 0.4233(16) 0.5422(11) 0.5324(13) 0.190(8) Uiso 0.25 1 d PD D -4
Cl6 Cl 0.5842(13) 0.4495(9) 0.5081(11) 0.158(6) Uiso 0.25 1 d PD D -4

loop_
_atom_site_aniso_label
_atom_site_aniso_U_11
_atom_site_aniso_U_22
_atom_site_aniso_U_33
_atom_site_aniso_U_23
_atom_site_aniso_U_13
_atom_site_aniso_U_12
Co 0.0335(3) 0.0341(4) 0.0314(4) -0.0017(3) -0.0001(3) 0.0018(3)
Cl1 0.0442(6) 0.0439(7) 0.0604(8) -0.0062(6) 0.0019(5) -0.0085(5)
Cl2 0.0666(8) 0.0779(10) 0.0345(6) -0.0114(7) -0.0081(5) 0.0280(7)
N1 0.0379(19) 0.034(2) 0.036(2) -0.0012(17) 0.0006(16) 0.0018(16)
C2 0.050(3) 0.034(3) 0.036(3) -0.005(2) -0.003(2) 0.000(2)
C3 0.070(3) 0.041(3) 0.043(3) 0.003(2) -0.009(2) 0.006(2)
C4 0.066(3) 0.048(3) 0.037(3) 0.002(2) 0.001(2) -0.002(3)
C5 0.054(3) 0.042(3) 0.034(2) -0.004(2) 0.004(2) -0.002(2)
C6 0.039(2) 0.038(3) 0.035(2) 0.000(2) 0.0023(18) -0.006(2)
C7 0.044(3) 0.036(3) 0.049(3) -0.005(2) -0.003(2) 0.007(2)
N7 0.0387(19) 0.035(2) 0.036(2) -0.0060(17) -0.0022(16) 0.0009(16)
O8 0.072(3) 0.046(2) 0.060(2) -0.0087(19) -0.022(2) 0.0275(19)
C9 0.030(2) 0.039(3) 0.037(3) 0.001(2) 0.0026(18) -0.0005(18)
N9 0.0326(18) 0.041(2) 0.035(2) 0.0013(18) -0.0015(15) -0.0023(16)
O10 0.0366(16) 0.064(2) 0.0375(18) -0.0097(17) 0.0017(13) 0.0107(16)
C11 0.036(2) 0.038(3) 0.046(3) -0.007(2) -0.002(2) 0.0085(19)
C12 0.038(2) 0.049(3) 0.046(3) -0.007(2) 0.003(2) 0.006(2)
C13 0.044(3) 0.060(4) 0.048(3) -0.004(3) 0.005(2) 0.014(2)
C14 0.054(3) 0.053(3) 0.054(3) -0.018(3) 0.000(3) 0.016(3)
C15 0.053(3) 0.042(3) 0.056(3) -0.013(3) -0.005(2) 0.007(2)
C16 0.049(3) 0.039(3) 0.049(3) -0.006(2) -0.005(2) 0.007(2)
C17 0.041(3) 0.058(4) 0.057(3) -0.016(3) 0.008(2) -0.002(2)
C18 0.065(4) 0.058(4) 0.090(5) -0.005(4) 0.006(3) -0.011(3)
C19 0.042(3) 0.090(5) 0.083(5) -0.022(4) -0.006(3) -0.010(3)
C20 0.061(3) 0.033(3) 0.056(3) -0.007(2) 0.006(3) -0.004(2)
C21 0.099(5) 0.047(4) 0.093(5) 0.013(4) 0.005(4) 0.001(4)
C22 0.052(4) 0.105(6) 0.149(9) 0.049(6) 0.009(4) 0.001(4)
C23 0.029(2) 0.046(3) 0.037(2) -0.002(2) 0.0015(18) 0.0042(19)
C24 0.033(2) 0.054(3) 0.048(3) -0.009(2) 0.001(2) 0.005(2)
C25 0.038(3) 0.071(4) 0.046(3) -0.013(3) -0.006(2) 0.003(2)
C26 0.044(3) 0.071(4) 0.050(3) 0.005(3) -0.012(2) 0.011(3)
C27 0.051(3) 0.055(4) 0.061(4) 0.011(3) -0.007(3) 0.007(3)
C28 0.042(2) 0.042(3) 0.048(3) 0.001(2) -0.004(2) 0.005(2)
C29 0.043(3) 0.054(4) 0.074(4) -0.008(3) -0.008(3) -0.007(2)
C30 0.056(4) 0.069(5) 0.110(6) -0.021(4) -0.025(4) -0.008(3)
C31 0.070(4) 0.079(5) 0.097(6) 0.027(4) 0.002(4) -0.017(4)
C32 0.044(3) 0.039(3) 0.057(3) 0.005(2) -0.002(2) 0.000(2)
C33 0.067(4) 0.044(3) 0.079(4) -0.005(3) -0.005(3) 0.006(3)
C34 0.054(3) 0.073(4) 0.068(4) 0.013(3) 0.002(3) -0.012(3)
C35 0.048(3) 0.068(4) 0.052(3) 0.009(3) 0.003(2) 0.016(3)
C36 0.044(3) 0.099(5) 0.068(4) 0.012(4) 0.002(3) -0.001(3)
C37 0.045(3) 0.136(8) 0.093(6) 0.025(6) 0.000(3) 0.011(4)
C38 0.054(4) 0.140(8) 0.096(6) 0.038(6) 0.002(4) 0.044(5)
C39 0.064(4) 0.086(5) 0.061(4) 0.013(4) 0.006(3) 0.033(4)
C40 0.049(3) 0.071(4) 0.038(3) 0.000(3) 0.001(2) 0.027(3)
C41 0.050(3) 0.043(3) 0.043(3) -0.004(2) -0.004(2) 0.001(2)
C42 0.080(4) 0.048(3) 0.049(3) -0.010(3) -0.012(3) 0.001(3)
C43 0.099(5) 0.050(4) 0.053(4) -0.014(3) -0.012(3) 0.007(3)
C44 0.114(6) 0.064(4) 0.033(3) -0.008(3) 0.003(3) 0.037(4)
C45 0.055(3) 0.068(4) 0.039(3) -0.003(3) 0.008(2) 0.020(3)
C46 0.049(3) 0.048(3) 0.035(3) -0.005(2) 0.000(2) 0.015(2)
C50 0.098(11) 0.123(13) 0.079(9) -0.023(10) -0.031(8) 0.003(10)
Cl3 0.182(8) 0.255(12) 0.175(8) 0.049(8) -0.026(6) 0.101(9)
Cl4 0.238(10) 0.237(10) 0.147(7) -0.044(7) 0.066(6) 0.034(8)

loop_
_atom_type_symbol
_atom_type_description
_atom_type_scat_dispersion_real
_atom_type_scat_dispersion_imag
_atom_type_scat_source
C C 0.0181 0.0091 'International Tables Vol C Tables 4.2.6.8 and 6.1.1.4'
H H 0.0000 0.0000 'International Tables Vol C Tables 4.2.6.8 and 6.1.1.4'
N N 0.0311 0.0180 'International Tables Vol C Tables 4.2.6.8 and 6.1.1.4'
O O 0.0492 0.0322 'International Tables Vol C Tables 4.2.6.8 and 6.1.1.4'
Cl Cl 0.3639 0.7018 'International Tables Vol C Tables 4.2.6.8 and 6.1.1.4'
Co Co -2.3653 3.6143 'International Tables Vol C Tables 4.2.6.8 and 6.1.1.4'

loop_
_geom_angle_atom_site_label_1
_geom_angle_atom_site_label_2
_geom_angle_atom_site_label_3
_geom_angle
N1 Co N9 74.79(15)
N1 Co N7 74.49(15)
N9 Co N7 139.18(15)
N1 Co Cl2 155.81(12)
N9 Co Cl2 96.72(11)
N7 Co Cl2 100.43(11)
N1 Co Cl1 88.19(12)
N9 Co Cl1 100.43(11)
N7 Co Cl1 104.78(11)
Cl2 Co Cl1 115.82(7)
C2 N1 C6 121.0(4)
C2 N1 Co 120.0(3)
C6 N1 Co 118.9(3)
N1 C2 C3 121.9(5)
N1 C2 C7 111.3(4)
C3 C2 C7 126.5(5)
C4 C3 C2 117.4(5)
C5 C4 C3 120.0(5)
C4 C5 C6 119.6(5)
N1 C6 C5 120.1(5)
N1 C6 C9 111.8(4)
C5 C6 C9 127.7(4)
N7 C7 O8 122.3(5)
N7 C7 C2 118.1(4)
O8 C7 C2 119.0(5)
C7 N7 C11 119.7(4)
C7 N7 Co 112.1(3)
C11 N7 Co 127.6(3)
C7 O8 C40 118.2(4)
N9 C9 O10 122.3(4)
N9 C9 C6 117.2(4)
O10 C9 C6 120.2(4)
C9 N9 C23 123.5(4)
C9 N9 Co 111.3(3)
C23 N9 Co 123.8(3)
C9 O10 C46 116.6(4)
C12 C11 C16 123.1(5)
C12 C11 N7 119.2(4)
C16 C11 N7 117.6(4)
C11 C12 C13 116.7(5)
C11 C12 C17 122.5(5)
C13 C12 C17 120.7(5)
C14 C13 C12 121.2(5)
C15 C14 C13 120.6(5)
C14 C15 C16 121.4(5)
C15 C16 C11 116.9(5)
C15 C16 C20 120.7(5)
C11 C16 C20 122.3(4)
C12 C17 C19 110.6(5)
C12 C17 C18 111.4(5)
C19 C17 C18 111.2(5)
C21 C20 C22 109.7(6)
C21 C20 C16 113.2(5)
C22 C20 C16 110.1(5)
C24 C23 C28 122.8(5)
C24 C23 N9 115.0(4)
C28 C23 N9 122.0(4)
C23 C24 C25 117.6(5)
C23 C24 C29 121.5(5)
C25 C24 C29 120.8(5)
C26 C25 C24 120.7(5)
C27 C26 C25 120.5(5)
C26 C27 C28 121.5(6)
C23 C28 C27 116.8(5)
C23 C28 C32 123.3(5)
C27 C28 C32 119.8(5)
C24 C29 C30 113.4(6)
C24 C29 C31 110.6(5)
C30 C29 C31 112.0(6)
C28 C32 C34 109.9(5)
C28 C32 C33 111.5(5)
C34 C32 C33 111.8(5)
C40 C35 C36 118.5(6)
C37 C36 C35 121.3(8)
C36 C37 C38 118.9(7)
C37 C38 C39 121.7(7)
C40 C39 C38 116.5(8)
C35 C40 C39 123.0(6)
C35 C40 O8 123.3(5)
C39 C40 O8 113.6(6)
C46 C41 C42 118.3(5)
C43 C42 C41 120.3(6)
C42 C43 C44 120.2(6)
C43 C44 C45 120.6(6)
C44 C45 C46 117.8(6)
C41 C46 C45 122.7(5)
C41 C46 O10 121.4(4)
C45 C46 O10 115.8(5)
Cl3 C50 Cl4 114.1(12)
Cl3' C50' Cl4' 119.7(18)
Cl4" C50" Cl3" 111.6(18)
Cl5 C60 Cl6 113.6(14)

loop_
_geom_bond_atom_site_label_1
_geom_bond_atom_site_label_2
_geom_bond_distance
Co N1 2.048(4)
Co N9 2.194(4)
Co N7 2.197(4)
Co Cl2 2.2300(14)
Co Cl1 2.2954(15)
N1 C2 1.326(6)
N1 C6 1.336(6)
C2 C3 1.391(7)
C2 C7 1.483(7)
C3 C4 1.390(8)
C4 C5 1.369(8)
C5 C6 1.387(7)
C6 C9 1.480(7)
C7 N7 1.273(7)
C7 O8 1.369(6)
N7 C11 1.447(6)
O8 C40 1.405(7)
C9 N9 1.285(6)
C9 O10 1.352(6)
N9 C23 1.446(6)
O10 C46 1.424(6)
C11 C12 1.398(7)
C11 C16 1.406(7)
C12 C13 1.398(7)
C12 C17 1.505(8)
C13 C14 1.377(8)
C14 C15 1.372(9)
C15 C16 1.387(8)
C16 C20 1.518(8)
C17 C19 1.514(8)
C17 C18 1.527(9)
C20 C21 1.514(8)
C20 C22 1.518(9)
C23 C24 1.393(7)
C23 C28 1.394(7)
C24 C25 1.395(8)
C24 C29 1.513(8)
C25 C26 1.373(9)
C26 C27 1.370(9)
C27 C28 1.397(8)
C28 C32 1.526(7)
C29 C30 1.519(9)
C29 C31 1.546(9)
C32 C34 1.527(8)
C32 C33 1.533(8)
C35 C40 1.370(9)
C35 C36 1.386(9)
C36 C37 1.367(11)
C37 C38 1.389(13)
C38 C39 1.402(12)
C39 C40 1.385(9)
C41 C46 1.368(8)
C41 C42 1.394(8)
C42 C43 1.380(9)
C43 C44 1.382(11)
C44 C45 1.386(9)
C45 C46 1.391(7)
C50 Cl3 1.717(14)
C50 Cl4 1.721(14)
C50' Cl3' 1.704(16)
C50' Cl4' 1.723(16)
C50" Cl4" 1.706(18)
C50" Cl3" 1.710(18)
C60 Cl5 1.666(16)
C60 Cl6 1.678(16)
